data_7017527
loop_
_publ_author_name
'Sicking, Constantin'
'Mix, Andreas'
'Neumann, Beate'
'Stammler, Hans-Georg'
'Mitzel, Norbert W.'

_publ_section_title
;
 Silylation products of cyclic tri-aminal carbanions and their lithiation.
;
_journal_issue 1
_journal_name_full 'Dalton transactions (Cambridge, England : 2003)'
_journal_page_first 104
_journal_page_last 111
_journal_paper_doi 10.1039/c1dt10943j
_journal_volume 41
_journal_year 2012
_chemical_formula_moiety 'C28 H66 Li2 N12 Si2'
_chemical_formula_sum 'C28 H66 Li2 N12 Si2'
_chemical_formula_weight 640.99
_chemical_name_systematic ?
_space_group_IT_number 2
_symmetry_cell_setting triclinic
_symmetry_space_group_name_Hall '-P 1'
_symmetry_space_group_name_H-M 'P -1'
_atom_sites_solution_hydrogens geom
_atom_sites_solution_primary direct
_atom_sites_solution_secondary difmap
_audit_creation_method SHELXL-97
_cell_angle_alpha 61.357(6)
_cell_angle_beta 77.351(7)
_cell_angle_gamma 86.350(6)
_cell_formula_units_Z 1
_cell_length_a 7.0976(11)
_cell_length_b 12.225(2)
_cell_length_c 12.2926(17)
_cell_measurement_reflns_used 4717
_cell_measurement_temperature 100(2)
_cell_measurement_theta_max 27.485
_cell_measurement_theta_min 2.910
_cell_volume 912.3(2)
_computing_cell_refinement 'HKL Scalepack (Otwinowski & Minor 1997)'
_computing_data_collection 'Collect, Bruker AXS, 2004'
_computing_data_reduction 'Denzo and Scalepack (Otwinowski & Minor, 1997)'
_computing_molecular_graphics 'SHELXTL-PLUS (1990)'
_computing_publication_material 'SHELXL-97 (Sheldrick, 1997)'
_computing_structure_refinement 'SHELXL-97 (Sheldrick, 1997)'
_computing_structure_solution 'SHELXS-97 (Sheldrick, 1990)'
_diffrn_ambient_temperature 100(2)
_diffrn_measured_fraction_theta_full 0.897
_diffrn_measured_fraction_theta_max 0.897
_diffrn_measurement_device_type KappaCCD
_diffrn_measurement_method CCD
_diffrn_radiation_monochromator graphite
_diffrn_radiation_source 'fine-focus sealed tube'
_diffrn_radiation_type MoK\a
_diffrn_radiation_wavelength 0.71073
_diffrn_reflns_av_R_equivalents 0.146
_diffrn_reflns_av_sigmaI/netI 0.2327
_diffrn_reflns_limit_h_max 9
_diffrn_reflns_limit_h_min 0
_diffrn_reflns_limit_k_max 15
_diffrn_reflns_limit_k_min -15
_diffrn_reflns_limit_l_max 15
_diffrn_reflns_limit_l_min -15
_diffrn_reflns_number 10304
_diffrn_reflns_theta_full 27.50
_diffrn_reflns_theta_max 27.50
_diffrn_reflns_theta_min 2.94
_exptl_absorpt_coefficient_mu 0.134
_exptl_absorpt_correction_T_max 0.9789
_exptl_absorpt_correction_T_min 0.9609
_exptl_absorpt_correction_type multi-scan
_exptl_absorpt_process_details 'Denzo and Scalepack (Otwinowski & Minor, 1997)'
_exptl_crystal_colour Colourless
_exptl_crystal_density_diffrn 1.167
_exptl_crystal_density_method 'not measured'
_exptl_crystal_description fragment
_exptl_crystal_F_000 352
_exptl_crystal_size_max 0.30
_exptl_crystal_size_mid 0.28
_exptl_crystal_size_min 0.16
_refine_diff_density_max 0.320
_refine_diff_density_min -0.339
_refine_diff_density_rms 0.068
_refine_ls_extinction_method none
_refine_ls_goodness_of_fit_ref 0.888
_refine_ls_hydrogen_treatment mixed
_refine_ls_matrix_type full
_refine_ls_number_parameters 214
_refine_ls_number_reflns 3755
_refine_ls_number_restraints 0
_refine_ls_restrained_S_all 0.888
_refine_ls_R_factor_all 0.1894
_refine_ls_R_factor_gt 0.0658
_refine_ls_shift/su_max 0.000
_refine_ls_shift/su_mean 0.000
_refine_ls_structure_factor_coef Fsqd
_refine_ls_weighting_details 'calc w=1/[\s^2^(Fo^2^)+(0.0512P)^2^+0.0000P] where P=(Fo^2^+2Fc^2^)/3'
_refine_ls_weighting_scheme calc
_refine_ls_wR_factor_gt 0.1196
_refine_ls_wR_factor_ref 0.1512
_reflns_number_gt 1688
_reflns_number_total 3755
_reflns_threshold_expression >2sigma(I)
_cod_data_source_file c1dt10943j.txt
_cod_data_source_block compound8
_cod_depositor_comments
;
The following automatic conversions were performed:

'_symmetry_cell_setting' value 'Triclinic' changed to 'triclinic'
according to /home/saulius/struct/CIF-dictionaries/cif_core.dic
dictionary named 'cif_core.dic' version 2.4.1 from 2010-06-29.

Automatic conversion script
Id: cif_fix_values 1715 2011-07-08 13:25:40Z adriana 
;
_cod_database_code 7017527

loop_
_symmetry_equiv_pos_as_xyz
'x, y, z'
'-x, -y, -z'

loop_
_atom_site_label
_atom_site_type_symbol
_atom_site_fract_x
_atom_site_fract_y
_atom_site_fract_z
_atom_site_U_iso_or_equiv
_atom_site_adp_type
_atom_site_occupancy
_atom_site_symmetry_multiplicity
_atom_site_calc_flag
_atom_site_refinement_flags
Si1 Si 0.40039(16) 0.32598(9) 0.75597(10) 0.0220(3) Uani 1 1 d .
N1 N 0.3258(4) 0.2365(3) 0.5919(3) 0.0226(8) Uani 1 1 d .
N2 N 0.1548(4) 0.1157(3) 0.8200(3) 0.0236(8) Uani 1 1 d .
N3 N 0.3642(4) 0.0127(3) 0.7161(3) 0.0244(8) Uani 1 1 d .
N4 N 0.3647(4) 0.5765(3) 0.7081(3) 0.0199(7) Uani 1 1 d .
N5 N 0.1029(4) 0.6576(3) 0.8057(3) 0.0217(7) Uani 1 1 d .
N6 N 0.0960(4) 0.4393(2) 0.8664(3) 0.0197(7) Uani 1 1 d .
Li1 Li 0.4861(10) 0.4142(6) 0.4714(6) 0.0351(17) Uani 1 1 d .
C1 C 0.2343(5) 0.2375(3) 0.7129(3) 0.0227(9) Uani 1 1 d .
H1 H 0.1197 0.2899 0.6940 0.027 Uiso 1 1 calc R
C2 C 0.2933(6) 0.0215(3) 0.8332(3) 0.0250(9) Uani 1 1 d .
H2A H 0.2331 -0.0604 0.9015 0.030 Uiso 1 1 calc R
H2B H 0.4046 0.0400 0.8592 0.030 Uiso 1 1 calc R
C3 C 0.4577(5) 0.1345(3) 0.6185(3) 0.0263(9) Uani 1 1 d .
H3A H 0.5667 0.1524 0.6469 0.032 Uiso 1 1 calc R
H3B H 0.5114 0.1304 0.5392 0.032 Uiso 1 1 calc R
C4 C 0.1874(6) 0.2295(3) 0.5213(3) 0.0300(10) Uani 1 1 d .
H4A H 0.2572 0.2435 0.4372 0.045 Uiso 1 1 calc R
H4B H 0.0925 0.2936 0.5118 0.045 Uiso 1 1 calc R
H4C H 0.1206 0.1469 0.5679 0.045 Uiso 1 1 calc R
C5 C -0.0383(5) 0.0756(3) 0.8229(3) 0.0282(10) Uani 1 1 d .
H5A H -0.0285 0.0490 0.7584 0.042 Uiso 1 1 calc R
H5B H -0.1243 0.1453 0.8053 0.042 Uiso 1 1 calc R
H5C H -0.0907 0.0059 0.9070 0.042 Uiso 1 1 calc R
C6 C 0.5055(6) -0.0834(3) 0.7366(4) 0.0322(10) Uani 1 1 d .
H6A H 0.6111 -0.0646 0.7657 0.048 Uiso 1 1 calc R
H6B H 0.5574 -0.0854 0.6569 0.048 Uiso 1 1 calc R
H6C H 0.4430 -0.1648 0.8010 0.048 Uiso 1 1 calc R
C7 C 0.2438(5) 0.4627(3) 0.7509(3) 0.0202(9) Uani 1 1 d .
H7 H 0.1704 0.4837 0.6831 0.024 Uiso 1 1 calc R
C8 C 0.2426(5) 0.6820(3) 0.6899(3) 0.0255(9) Uani 1 1 d .
H8A H 0.3248 0.7570 0.6622 0.031 Uiso 1 1 calc R
H8B H 0.1732 0.6992 0.6221 0.031 Uiso 1 1 calc R
C9 C -0.0185(5) 0.5487(3) 0.8426(3) 0.0246(9) Uani 1 1 d .
H9A H -0.0866 0.5659 0.7742 0.029 Uiso 1 1 calc R
H9B H -0.1171 0.5318 0.9202 0.029 Uiso 1 1 calc R
C10 C 0.4830(5) 0.5570(3) 0.8004(3) 0.0239(9) Uani 1 1 d .
H10A H 0.5515 0.6357 0.7745 0.036 Uiso 1 1 calc R
H10B H 0.5771 0.4939 0.8034 0.036 Uiso 1 1 calc R
H10C H 0.3990 0.5285 0.8847 0.036 Uiso 1 1 calc R
C11 C -0.0157(6) 0.7660(3) 0.7840(3) 0.0316(10) Uani 1 1 d .
H11A H 0.0672 0.8384 0.7606 0.047 Uiso 1 1 calc R
H11B H -0.1121 0.7478 0.8618 0.047 Uiso 1 1 calc R
H11C H -0.0813 0.7842 0.7152 0.047 Uiso 1 1 calc R
C12 C -0.0383(5) 0.3338(3) 0.9060(3) 0.0262(9) Uani 1 1 d .
H12A H -0.1355 0.3225 0.9812 0.039 Uiso 1 1 calc R
H12B H 0.0336 0.2577 0.9263 0.039 Uiso 1 1 calc R
H12C H -0.1026 0.3508 0.8370 0.039 Uiso 1 1 calc R
C13 C 0.6106(6) 0.3951(4) 0.6291(3) 0.0223(9) Uani 1 1 d .
H13A H 0.705(5) 0.432(3) 0.644(3) 0.033(10) Uiso 1 1 d .
H13B H 0.693(6) 0.343(3) 0.611(3) 0.038(12) Uiso 1 1 d .
C14 C 0.4317(5) 0.2267(3) 0.9242(3) 0.0269(10) Uani 1 1 d .
H14A H 0.5429 0.1748 0.9249 0.040 Uiso 1 1 calc R
H14B H 0.3148 0.1732 0.9759 0.040 Uiso 1 1 calc R
H14C H 0.4537 0.2808 0.9592 0.040 Uiso 1 1 calc R

loop_
_atom_site_aniso_label
_atom_site_aniso_U_11
_atom_site_aniso_U_22
_atom_site_aniso_U_33
_atom_site_aniso_U_23
_atom_site_aniso_U_13
_atom_site_aniso_U_12
Si1 0.0235(6) 0.0220(6) 0.0214(6) -0.0111(5) -0.0048(5) 0.0010(5)
N1 0.0271(19) 0.0219(18) 0.0189(16) -0.0101(14) -0.0037(15) -0.0017(15)
N2 0.0241(19) 0.0179(17) 0.0238(18) -0.0066(14) -0.0028(15) -0.0025(15)
N3 0.031(2) 0.0194(18) 0.0239(18) -0.0110(15) -0.0062(16) 0.0029(15)
N4 0.0178(18) 0.0206(17) 0.0231(17) -0.0116(14) -0.0049(14) 0.0021(14)
N5 0.0214(18) 0.0242(18) 0.0231(17) -0.0150(15) -0.0040(15) 0.0046(15)
N6 0.0194(18) 0.0176(17) 0.0222(17) -0.0100(14) -0.0037(14) 0.0018(14)
Li1 0.033(4) 0.038(4) 0.036(4) -0.019(3) -0.008(3) -0.001(3)
C1 0.026(2) 0.020(2) 0.021(2) -0.0083(17) -0.0062(18) -0.0002(17)
C2 0.032(2) 0.018(2) 0.024(2) -0.0092(17) -0.0068(19) -0.0017(19)
C3 0.031(2) 0.026(2) 0.023(2) -0.0143(18) 0.0000(19) 0.0001(19)
C4 0.035(3) 0.034(2) 0.023(2) -0.0136(19) -0.0093(19) -0.002(2)
C5 0.028(2) 0.028(2) 0.029(2) -0.0152(19) -0.0023(19) -0.0054(19)
C6 0.037(3) 0.028(2) 0.037(2) -0.019(2) -0.010(2) 0.008(2)
C7 0.021(2) 0.022(2) 0.0152(19) -0.0070(16) -0.0043(17) -0.0011(17)
C8 0.026(2) 0.019(2) 0.032(2) -0.0128(18) -0.007(2) 0.0031(18)
C9 0.017(2) 0.031(2) 0.021(2) -0.0100(18) 0.0002(17) -0.0049(18)
C10 0.018(2) 0.028(2) 0.029(2) -0.0157(18) -0.0055(18) 0.0012(17)
C11 0.028(2) 0.036(3) 0.033(2) -0.018(2) -0.007(2) 0.005(2)
C12 0.020(2) 0.029(2) 0.031(2) -0.0155(19) -0.0040(18) 0.0004(18)
C13 0.022(2) 0.026(2) 0.024(2) -0.0167(19) -0.0019(19) 0.000(2)
C14 0.026(2) 0.025(2) 0.026(2) -0.0111(18) -0.0018(19) -0.0004(18)

loop_
_atom_type_symbol
_atom_type_description
_atom_type_scat_dispersion_real
_atom_type_scat_dispersion_imag
_atom_type_scat_source
C C 0.0033 0.0016 'International Tables Vol C Tables 4.2.6.8 and 6.1.1.4'
H H 0.0000 0.0000 'International Tables Vol C Tables 4.2.6.8 and 6.1.1.4'
Li Li -0.0003 0.0001 'International Tables Vol C Tables 4.2.6.8 and 6.1.1.4'
N N 0.0061 0.0033 'International Tables Vol C Tables 4.2.6.8 and 6.1.1.4'
Si Si 0.0817 0.0704 'International Tables Vol C Tables 4.2.6.8 and 6.1.1.4'

loop_
_geom_angle_atom_site_label_1
_geom_angle_atom_site_label_2
_geom_angle_atom_site_label_3
_geom_angle
_geom_angle_site_symmetry_1
_geom_angle_site_symmetry_3
C13 Si1 C14 119.54(17) . .
C13 Si1 C7 106.10(18) . .
C14 Si1 C7 107.70(16) . .
C13 Si1 C1 109.73(16) . .
C14 Si1 C1 110.52(15) . .
C7 Si1 C1 101.62(15) . .
C13 Si1 Li1 45.79(16) . .
C14 Si1 Li1 155.34(19) . .
C7 Si1 Li1 96.43(17) . .
C1 Si1 Li1 68.17(15) . .
C13 Si1 Li1 45.13(19) . 2_666
C14 Si1 Li1 140.67(16) . 2_666
C7 Si1 Li1 61.92(18) . 2_666
C1 Si1 Li1 108.77(15) . 2_666
Li1 Si1 Li1 49.1(2) . 2_666
C3 N1 C4 110.8(3) . .
C3 N1 C1 109.1(3) . .
C4 N1 C1 114.5(3) . .
C3 N1 Li1 110.0(3) . .
C4 N1 Li1 106.3(3) . .
C1 N1 Li1 105.8(3) . .
C2 N2 C5 112.4(3) . .
C2 N2 C1 110.5(3) . .
C5 N2 C1 116.4(3) . .
C6 N3 C2 110.0(3) . .
C6 N3 C3 109.4(3) . .
C2 N3 C3 107.2(3) . .
C8 N4 C10 110.0(3) . .
C8 N4 C7 110.1(3) . .
C10 N4 C7 111.1(3) . .
C8 N4 Li1 112.2(3) . 2_666
C10 N4 Li1 117.4(3) . 2_666
C7 N4 Li1 95.1(3) . 2_666
C8 N5 C9 108.1(3) . .
C8 N5 C11 110.0(3) . .
C9 N5 C11 110.1(3) . .
C9 N6 C12 107.4(3) . .
C9 N6 C7 110.2(3) . .
C12 N6 C7 111.9(3) . .
N1 Li1 N4 109.8(3) . 2_666
N1 Li1 C13 131.5(4) . 2_666
N4 Li1 C13 90.8(3) 2_666 2_666
N1 Li1 C13 91.4(3) . .
N4 Li1 C13 128.6(3) 2_666 .
C13 Li1 C13 109.6(3) 2_666 .
N1 Li1 Li1 126.4(5) . 2_666
N4 Li1 Li1 123.7(4) 2_666 2_666
C13 Li1 Li1 55.0(3) 2_666 2_666
C13 Li1 Li1 54.6(2) . 2_666
N1 Li1 C7 141.5(3) . 2_666
N4 Li1 C7 32.57(14) 2_666 2_666
C13 Li1 C7 73.3(2) 2_666 2_666
C13 Li1 C7 108.3(3) . 2_666
Li1 Li1 C7 91.4(3) 2_666 2_666
N1 Li1 Si1 63.97(18) . .
N4 Li1 Si1 157.1(3) 2_666 .
C13 Li1 Si1 109.8(3) 2_666 .
C13 Li1 Si1 35.78(15) . .
Li1 Li1 Si1 65.7(3) 2_666 .
C7 Li1 Si1 143.9(2) 2_666 .
N1 Li1 Si1 158.4(3) . 2_666
N4 Li1 Si1 62.79(18) 2_666 2_666
C13 Li1 Si1 35.51(15) 2_666 2_666
C13 Li1 Si1 109.1(2) . 2_666
Li1 Li1 Si1 65.2(3) 2_666 2_666
C7 Li1 Si1 38.33(11) 2_666 2_666
Si1 Li1 Si1 130.9(2) . 2_666
N1 Li1 H13B 87.0(9) . .
N4 Li1 H13B 109.3(11) 2_666 .
C13 Li1 H13B 127.9(10) 2_666 .
C13 Li1 H13B 23.2(10) . .
Li1 Li1 H13B 74.5(10) 2_666 .
C7 Li1 H13B 98.3(10) 2_666 .
Si1 Li1 H13B 50.2(10) . .
Si1 Li1 H13B 114.5(9) 2_666 .
N2 C1 N1 115.4(3) . .
N2 C1 Si1 113.5(2) . .
N1 C1 Si1 111.6(2) . .
N2 C1 H1 105.1 . .
N1 C1 H1 105.1 . .
Si1 C1 H1 105.1 . .
N2 C2 N3 113.3(3) . .
N2 C2 H2A 108.9 . .
N3 C2 H2A 108.9 . .
N2 C2 H2B 108.9 . .
N3 C2 H2B 108.9 . .
H2A C2 H2B 107.7 . .
N1 C3 N3 113.0(3) . .
N1 C3 H3A 109.0 . .
N3 C3 H3A 109.0 . .
N1 C3 H3B 109.0 . .
N3 C3 H3B 109.0 . .
H3A C3 H3B 107.8 . .
N1 C4 H4A 109.5 . .
N1 C4 H4B 109.5 . .
H4A C4 H4B 109.5 . .
N1 C4 H4C 109.5 . .
H4A C4 H4C 109.5 . .
H4B C4 H4C 109.5 . .
N2 C5 H5A 109.5 . .
N2 C5 H5B 109.5 . .
H5A C5 H5B 109.5 . .
N2 C5 H5C 109.5 . .
H5A C5 H5C 109.5 . .
H5B C5 H5C 109.5 . .
N3 C6 H6A 109.5 . .
N3 C6 H6B 109.5 . .
H6A C6 H6B 109.5 . .
N3 C6 H6C 109.5 . .
H6A C6 H6C 109.5 . .
H6B C6 H6C 109.5 . .
N6 C7 N4 109.9(3) . .
N6 C7 Si1 117.6(2) . .
N4 C7 Si1 111.5(2) . .
N6 C7 Li1 160.5(3) . 2_666
N4 C7 Li1 52.3(2) . 2_666
Si1 C7 Li1 79.7(2) . 2_666
N6 C7 H7 105.7 . .
N4 C7 H7 105.7 . .
Si1 C7 H7 105.7 . .
Li1 C7 H7 75.8 2_666 .
N5 C8 N4 111.6(3) . .
N5 C8 H8A 109.3 . .
N4 C8 H8A 109.3 . .
N5 C8 H8B 109.3 . .
N4 C8 H8B 109.3 . .
H8A C8 H8B 108.0 . .
N5 C9 N6 111.1(3) . .
N5 C9 H9A 109.4 . .
N6 C9 H9A 109.4 . .
N5 C9 H9B 109.4 . .
N6 C9 H9B 109.4 . .
H9A C9 H9B 108.0 . .
N4 C10 H10A 109.5 . .
N4 C10 H10B 109.5 . .
H10A C10 H10B 109.5 . .
N4 C10 H10C 109.5 . .
H10A C10 H10C 109.5 . .
H10B C10 H10C 109.5 . .
N5 C11 H11A 109.5 . .
N5 C11 H11B 109.5 . .
H11A C11 H11B 109.5 . .
N5 C11 H11C 109.5 . .
H11A C11 H11C 109.5 . .
H11B C11 H11C 109.5 . .
N6 C12 H12A 109.5 . .
N6 C12 H12B 109.5 . .
H12A C12 H12B 109.5 . .
N6 C12 H12C 109.5 . .
H12A C12 H12C 109.5 . .
H12B C12 H12C 109.5 . .
Si1 C13 Li1 99.4(3) . 2_666
Si1 C13 Li1 98.4(2) . .
Li1 C13 Li1 70.4(3) 2_666 .
Si1 C13 H13A 117(2) . .
Li1 C13 H13A 85(2) 2_666 .
Li1 C13 H13A 140(2) . .
Si1 C13 H13B 118(2) . .
Li1 C13 H13B 138(2) 2_666 .
Li1 C13 H13B 85(2) . .
H13A C13 H13B 94(3) . .
Si1 C14 H14A 109.5 . .
Si1 C14 H14B 109.5 . .
H14A C14 H14B 109.5 . .
Si1 C14 H14C 109.5 . .
H14A C14 H14C 109.5 . .
H14B C14 H14C 109.5 . .

loop_
_geom_bond_atom_site_label_1
_geom_bond_atom_site_label_2
_geom_bond_distance
_geom_bond_site_symmetry_2
Si1 C13 1.803(4) .
Si1 C14 1.887(3) .
Si1 C7 1.930(4) .
Si1 C1 1.956(3) .
Si1 Li1 3.050(7) .
Si1 Li1 3.063(7) 2_666
N1 C3 1.460(5) .
N1 C4 1.477(4) .
N1 C1 1.492(4) .
N1 Li1 2.168(7) .
N2 C2 1.438(5) .
N2 C5 1.472(4) .
N2 C1 1.473(4) .
N3 C6 1.459(5) .
N3 C2 1.469(4) .
N3 C3 1.470(4) .
N4 C8 1.460(4) .
N4 C10 1.477(4) .
N4 C7 1.484(4) .
N4 Li1 2.181(8) 2_666
N5 C8 1.453(4) .
N5 C9 1.455(4) .
N5 C11 1.468(4) .
N6 C9 1.459(4) .
N6 C12 1.470(4) .
N6 C7 1.481(4) .
Li1 N4 2.181(8) 2_666
Li1 C13 2.200(8) 2_666
Li1 C13 2.210(7) .
Li1 Li1 2.542(13) 2_666
Li1 C7 2.746(8) 2_666
Li1 Si1 3.063(7) 2_666
Li1 H13B 2.32(4) .
C1 H1 1.0000 .
C2 H2A 0.9900 .
C2 H2B 0.9900 .
C3 H3A 0.9900 .
C3 H3B 0.9900 .
C4 H4A 0.9800 .
C4 H4B 0.9800 .
C4 H4C 0.9800 .
C5 H5A 0.9800 .
C5 H5B 0.9800 .
C5 H5C 0.9800 .
C6 H6A 0.9800 .
C6 H6B 0.9800 .
C6 H6C 0.9800 .
C7 Li1 2.746(8) 2_666
C7 H7 1.0000 .
C8 H8A 0.9900 .
C8 H8B 0.9900 .
C9 H9A 0.9900 .
C9 H9B 0.9900 .
C10 H10A 0.9800 .
C10 H10B 0.9800 .
C10 H10C 0.9800 .
C11 H11A 0.9800 .
C11 H11B 0.9800 .
C11 H11C 0.9800 .
C12 H12A 0.9800 .
C12 H12B 0.9800 .
C12 H12C 0.9800 .
C13 Li1 2.200(8) 2_666
C13 H13A 0.92(3) .
C13 H13B 0.91(4) .
C14 H14A 0.9800 .
C14 H14B 0.9800 .
C14 H14C 0.9800 .
